data_7124406
loop_
_publ_author_name
'YOSHIOKA, Shohei'
'Takehara, Tsunayoshi'
'MATSUZAKI, Tsuyoshi'
'Suzuki, Takeyuki'
'Tsujino, Hirofumi'
'Uno, Tadayuki'
'Tsutumi, Y.'
'Murai, Kenichi'
'Fujioka, Hiromichi'
'Arisawa, Mitsuhiro'

_publ_section_title
;
 Direct Synthesis of Dialkylaryl-vinylsilane Derivatives: Metathesis of
 Dialkylaryl-iso-propenylsilane and Its Application to Tetracyclic
 Silacycle Dye Synthesis
;
_journal_name_full 'Chemical Communications'
_journal_paper_doi 10.1039/C9CC06777A
_journal_year 2019
_chemical_formula_moiety 'C40 H59 Cl2 N2 P Ru'
_chemical_formula_sum 'C40 H59 Cl2 N2 P Ru'
_chemical_formula_weight 770.87
_space_group_crystal_system monoclinic
_space_group_IT_number 14
_space_group_name_Hall '-P 2yn'
_space_group_name_H-M_alt 'P 1 21/n 1'
_symmetry_space_group_name_Hall '-P 2yn'
_symmetry_space_group_name_H-M 'P 1 21/n 1'
_atom_sites_solution_hydrogens geom
_atom_sites_solution_primary direct
_atom_sites_solution_secondary difmap
_audit_block_doi 10.5517/ccdc.csd.cc232007
_audit_update_record
;
2019-07-04 deposited with the CCDC.    2019-10-28 downloaded from the CCDC.
;
_cell_angle_alpha 90.0000
_cell_angle_beta 104.1210(17)
_cell_angle_gamma 90.0000
_cell_formula_units_Z 4
_cell_length_a 12.2448(2)
_cell_length_b 18.3117(2)
_cell_length_c 17.9788(3)
_cell_measurement_reflns_used 17583
_cell_measurement_temperature 123
_cell_measurement_theta_max 29.33
_cell_measurement_theta_min 2.54
_cell_volume 3909.45(10)
_computing_cell_refinement 'CrysAlisPro 1.171.38.46 (Rigaku OD, 2015)'
_computing_data_collection 'CrysAlisPro 1.171.38.46 (Rigaku OD, 2015)'
_computing_data_reduction 'CrysAlisPro 1.171.38.46 (Rigaku OD, 2015)'
_computing_molecular_graphics 'CrystalStructure 4.3'
_computing_publication_material 'CrystalStructure 4.3 (Rigaku, 2018)'
_computing_structure_refinement 'SHELXL Version 2018/3 (Sheldrick, 2008)'
_computing_structure_solution 'SHELXT Version 2018/2 (Sheldrick, 2014)'
_diffrn_ambient_temperature 123
_diffrn_detector_area_resol_mean 14.629
_diffrn_measured_fraction_theta_full 0.999
_diffrn_measured_fraction_theta_max 0.999
_diffrn_measurement_device_type 'Rigaku Mercury70'
_diffrn_measurement_method \w
_diffrn_radiation_type 'Mo K\a'
_diffrn_radiation_wavelength 0.71073
_diffrn_reflns_av_R_equivalents 0.0430
_diffrn_reflns_av_unetI/netI 0.0339
_diffrn_reflns_Laue_measured_fraction_full 0.999
_diffrn_reflns_Laue_measured_fraction_max 0.999
_diffrn_reflns_limit_h_max 13
_diffrn_reflns_limit_h_min -15
_diffrn_reflns_limit_k_max 23
_diffrn_reflns_limit_k_min -21
_diffrn_reflns_limit_l_max 21
_diffrn_reflns_limit_l_min -23
_diffrn_reflns_number 63555
_diffrn_reflns_point_group_measured_fraction_full 0.999
_diffrn_reflns_point_group_measured_fraction_max 0.999
_diffrn_reflns_theta_full 25.242
_diffrn_reflns_theta_max 27.500
_diffrn_reflns_theta_min 2.513
_diffrn_standards_number 0
_exptl_absorpt_coefficient_mu 0.608
_exptl_absorpt_correction_T_max 0.923
_exptl_absorpt_correction_T_min 0.862
_exptl_absorpt_correction_type multi-scan
_exptl_absorpt_process_details
;
CrysAlisPro 1.171.38.46 (Rigaku Oxford Diffraction, 2015)
Empirical absorption correction using spherical harmonics,
 implemented in SCALE3 ABSPACK scaling algorithm.
;
_exptl_crystal_colour orange
_exptl_crystal_density_diffrn 1.310
_exptl_crystal_density_method 'not measured'
_exptl_crystal_description needle
_exptl_crystal_F_000 1624.00
_exptl_crystal_size_max 0.405
_exptl_crystal_size_mid 0.223
_exptl_crystal_size_min 0.132
_refine_diff_density_max 0.90
_refine_diff_density_min -0.37
_refine_ls_extinction_method none
_refine_ls_goodness_of_fit_ref 1.058
_refine_ls_hydrogen_treatment constr
_refine_ls_number_parameters 421
_refine_ls_number_reflns 8970
_refine_ls_number_restraints 0
_refine_ls_R_factor_all 0.0457
_refine_ls_R_factor_gt 0.0346
_refine_ls_shift/su_max 0.001
_refine_ls_structure_factor_coef Fsqd
_refine_ls_weighting_details 'w = 1/[\s^2^(Fo^2^)+(0.0361P)^2^+2.6507P] where P=(Fo^2^+2Fc^2^)/3'
_refine_ls_weighting_scheme calc
_refine_ls_wR_factor_gt 0.0798
_refine_ls_wR_factor_ref 0.0847
_reflns_Friedel_coverage 0.000
_reflns_number_gt 7522
_reflns_number_total 8970
_reflns_threshold_expression F^2^>2.0\s(F^2^)
_cod_data_source_file c9cc06777a2.cif
_cod_data_source_block xcalibur
_cod_database_code 7124406

loop_
_space_group_symop_id
_space_group_symop_operation_xyz
1 +X,+Y,+Z
2 1/2-X,1/2+Y,1/2-Z
3 -X,-Y,-Z
4 -1/2+X,-1/2-Y,-1/2+Z

loop_
_atom_site_label
_atom_site_type_symbol
_atom_site_fract_x
_atom_site_fract_y
_atom_site_fract_z
_atom_site_U_iso_or_equiv
_atom_site_adp_type
_atom_site_occupancy
_atom_site_site_symmetry_order
_atom_site_calc_flag
_atom_site_refinement_flags_posn
_atom_site_refinement_flags_adp
Ru1 Ru 0.55444(2) 0.25330(2) 0.47103(2) 0.01788(6) Uani 1 1 d . .
Cl2 Cl 0.50920(5) 0.16849(3) 0.36792(3) 0.02691(12) Uani 1 1 d . .
Cl3 Cl 0.57581(5) 0.36683(3) 0.53510(4) 0.03848(16) Uani 1 1 d . .
P4 P 0.73204(4) 0.27477(3) 0.43728(3) 0.01758(11) Uani 1 1 d . .
N5 N 0.30148(15) 0.29011(9) 0.42627(11) 0.0223(4) Uani 1 1 d . .
N6 N 0.33756(15) 0.21326(9) 0.52098(11) 0.0232(4) Uani 1 1 d . .
C7 C 0.31111(18) 0.34443(11) 0.37043(13) 0.0238(5) Uani 1 1 d . .
C8 C 0.39229(18) 0.16805(11) 0.58435(13) 0.0228(4) Uani 1 1 d . .
C9 C 0.38427(18) 0.25243(10) 0.47383(12) 0.0182(4) Uani 1 1 d . .
C10 C 0.32730(19) 0.41732(12) 0.39385(14) 0.0280(5) Uani 1 1 d . .
C11 C 0.2888(2) 0.32436(13) 0.29289(14) 0.0300(5) Uani 1 1 d . .
C12 C 0.4005(2) 0.09291(12) 0.57291(14) 0.0287(5) Uani 1 1 d . .
C13 C 0.4740(2) 0.15545(14) 0.71811(15) 0.0353(6) Uani 1 1 d . .
H13 H 0.499937 0.176606 0.767528 0.042 Uiso 1 1 calc R U
C14 C 0.3321(2) 0.46946(13) 0.33807(17) 0.0387(6) Uani 1 1 d . .
H14 H 0.347314 0.518869 0.353176 0.046 Uiso 1 1 calc R U
C15 C 0.42859(19) 0.20034(13) 0.65668(13) 0.0277(5) Uani 1 1 d . .
C16 C 0.83342(18) 0.32727(11) 0.51164(13) 0.0233(4) Uani 1 1 d . .
H16 H 0.787662 0.366867 0.527566 0.028 Uiso 1 1 calc R U
C17 C 0.91401(19) 0.20081(11) 0.39660(14) 0.0256(5) Uani 1 1 d . .
H17A H 0.908727 0.238797 0.356697 0.031 Uiso 1 1 calc R U
H17B H 0.967498 0.218215 0.443832 0.031 Uiso 1 1 calc R U
C18 C 0.4831(2) 0.08029(15) 0.71013(16) 0.0383(6) Uani 1 1 d . .
C19 C 0.3152(2) 0.45119(15) 0.26122(17) 0.0427(7) Uani 1 1 d . .
C20 C 0.19055(19) 0.27963(13) 0.44270(15) 0.0317(5) Uani 1 1 d . .
H20A H 0.134344 0.262270 0.396731 0.038 Uiso 1 1 calc R U
H20B H 0.163117 0.325417 0.461137 0.038 Uiso 1 1 calc R U
C21 C 0.9589(2) 0.13010(12) 0.36967(15) 0.0331(5) Uani 1 1 d . .
H21A H 0.909574 0.115027 0.319823 0.040 Uiso 1 1 calc R U
H21B H 1.035455 0.138498 0.362348 0.040 Uiso 1 1 calc R U
C22 C 0.2921(2) 0.37926(16) 0.23966(15) 0.0417(7) Uani 1 1 d . .
H22 H 0.278111 0.366796 0.186877 0.050 Uiso 1 1 calc R U
C23 C 0.71667(19) 0.33216(12) 0.35028(13) 0.0262(5) Uani 1 1 d . .
H23 H 0.794279 0.343129 0.344698 0.031 Uiso 1 1 calc R U
C24 C 0.4465(2) 0.05003(13) 0.63764(16) 0.0377(6) Uani 1 1 d . .
H24 H 0.452698 -0.001232 0.631620 0.045 Uiso 1 1 calc R U
C25 C 0.79799(18) 0.18983(10) 0.41274(13) 0.0222(4) Uani 1 1 d . .
H25 H 0.748094 0.173023 0.363042 0.027 Uiso 1 1 calc R U
C26 C 0.9627(2) 0.06985(12) 0.42844(17) 0.0371(6) Uani 1 1 d . .
H26A H 1.014946 0.083806 0.477622 0.045 Uiso 1 1 calc R U
H26B H 0.990922 0.024201 0.410227 0.045 Uiso 1 1 calc R U
C27 C 0.6081(2) 0.19789(13) 0.54444(14) 0.0298(5) Uani 1 1 d . .
C28 C 0.2553(2) 0.24765(14) 0.26655(15) 0.0399(6) Uani 1 1 d . .
H28A H 0.322244 0.216373 0.277057 0.048 Uiso 1 1 calc R U
H28B H 0.220502 0.247804 0.211340 0.048 Uiso 1 1 calc R U
H28C H 0.201316 0.228893 0.294126 0.048 Uiso 1 1 calc R U
C29 C 0.7995(2) 0.12673(11) 0.46898(15) 0.0315(5) Uani 1 1 d . .
H29A H 0.847198 0.140121 0.519972 0.038 Uiso 1 1 calc R U
H29B H 0.722190 0.117737 0.474532 0.038 Uiso 1 1 calc R U
C30 C 0.21435(19) 0.22166(14) 0.50533(15) 0.0321(5) Uani 1 1 d . .
H30A H 0.191083 0.238357 0.551532 0.039 Uiso 1 1 calc R U
H30B H 0.175312 0.175304 0.487081 0.039 Uiso 1 1 calc R U
C31 C 0.8454(2) 0.05727(12) 0.44060(18) 0.0413(7) Uani 1 1 d . .
H31A H 0.848363 0.017748 0.478616 0.050 Uiso 1 1 calc R U
H31B H 0.794107 0.041600 0.391708 0.050 Uiso 1 1 calc R U
C32 C 0.8786(2) 0.28195(14) 0.58441(14) 0.0336(5) Uani 1 1 d . .
H32A H 0.814992 0.258649 0.600318 0.040 Uiso 1 1 calc R U
H32B H 0.928303 0.242822 0.573490 0.040 Uiso 1 1 calc R U
C33 C 0.3278(2) 0.44206(13) 0.47410(15) 0.0395(6) Uani 1 1 d . .
H33A H 0.251874 0.457584 0.475771 0.047 Uiso 1 1 calc R U
H33B H 0.380139 0.483062 0.488557 0.047 Uiso 1 1 calc R U
H33C H 0.351817 0.401573 0.510017 0.047 Uiso 1 1 calc R U
C34 C 0.3631(2) 0.06015(13) 0.49402(16) 0.0399(6) Uani 1 1 d . .
H34A H 0.405879 0.082266 0.460288 0.048 Uiso 1 1 calc R U
H34B H 0.282635 0.069499 0.473394 0.048 Uiso 1 1 calc R U
H34C H 0.376619 0.007358 0.497004 0.048 Uiso 1 1 calc R U
C35 C 0.9993(2) 0.41290(14) 0.55479(17) 0.0434(7) Uani 1 1 d . .
H35A H 1.064227 0.435049 0.539454 0.052 Uiso 1 1 calc R U
H35B H 0.951661 0.453046 0.566160 0.052 Uiso 1 1 calc R U
C36 C 0.9306(2) 0.36725(13) 0.48787(15) 0.0333(6) Uani 1 1 d . .
H36A H 0.980379 0.331048 0.471838 0.040 Uiso 1 1 calc R U
H36B H 0.899434 0.399565 0.443630 0.040 Uiso 1 1 calc R U
C37 C 0.4190(2) 0.28165(14) 0.66736(16) 0.0406(6) Uani 1 1 d . .
H37A H 0.459871 0.307490 0.634794 0.049 Uiso 1 1 calc R U
H37B H 0.451381 0.294291 0.721195 0.049 Uiso 1 1 calc R U
H37C H 0.339480 0.295947 0.653026 0.049 Uiso 1 1 calc R U
C38 C 0.5284(3) 0.03294(19) 0.77952(19) 0.0604(10) Uani 1 1 d . .
H38A H 0.534559 -0.017604 0.763104 0.073 Uiso 1 1 calc R U
H38B H 0.477067 0.034999 0.813640 0.073 Uiso 1 1 calc R U
H38C H 0.602857 0.050679 0.806877 0.073 Uiso 1 1 calc R U
C39 C 0.6610(3) 0.40547(15) 0.35989(19) 0.0521(8) Uani 1 1 d . .
H39A H 0.582771 0.397070 0.363977 0.063 Uiso 1 1 calc R U
H39B H 0.702935 0.429595 0.407607 0.063 Uiso 1 1 calc R U
C40 C 0.9445(2) 0.33006(17) 0.64937(16) 0.0464(7) Uani 1 1 d . .
H40A H 0.893576 0.367230 0.662525 0.056 Uiso 1 1 calc R U
H40B H 0.974140 0.299699 0.695440 0.056 Uiso 1 1 calc R U
C41 C 1.0417(2) 0.36785(16) 0.62621(17) 0.0483(8) Uani 1 1 d . .
H41A H 1.081847 0.399798 0.668510 0.058 Uiso 1 1 calc R U
H41B H 1.095552 0.330774 0.616731 0.058 Uiso 1 1 calc R U
C42 C 0.6533(2) 0.29480(17) 0.27618(14) 0.0433(7) Uani 1 1 d . .
H42A H 0.575379 0.283689 0.279182 0.052 Uiso 1 1 calc R U
H42B H 0.690928 0.248167 0.269802 0.052 Uiso 1 1 calc R U
C43 C 0.6506(3) 0.3443(2) 0.20702(17) 0.0589(9) Uani 1 1 d . .
H43A H 0.728210 0.351354 0.201169 0.071 Uiso 1 1 calc R U
H43B H 0.606066 0.320475 0.159904 0.071 Uiso 1 1 calc R U
C44 C 0.3141(3) 0.5097(2) 0.2012(2) 0.0705(11) Uani 1 1 d . .
H44A H 0.240755 0.534260 0.188785 0.085 Uiso 1 1 calc R U
H44B H 0.327440 0.487178 0.154758 0.085 Uiso 1 1 calc R U
H44C H 0.373457 0.545547 0.221270 0.085 Uiso 1 1 calc R U
C45 C 0.5993(3) 0.4179(3) 0.2164(2) 0.0877(16) Uani 1 1 d . .
H45A H 0.518911 0.411434 0.216127 0.105 Uiso 1 1 calc R U
H45B H 0.603248 0.449658 0.172545 0.105 Uiso 1 1 calc R U
C46 C 0.6602(4) 0.4549(2) 0.2909(2) 0.0843(14) Uani 1 1 d . .
H46A H 0.622267 0.501521 0.296727 0.101 Uiso 1 1 calc R U
H46B H 0.738670 0.466020 0.289108 0.101 Uiso 1 1 calc R U

loop_
_atom_site_aniso_label
_atom_site_aniso_U_11
_atom_site_aniso_U_22
_atom_site_aniso_U_33
_atom_site_aniso_U_23
_atom_site_aniso_U_13
_atom_site_aniso_U_12
Ru1 0.01282(10) 0.02079(8) 0.02117(10) -0.00015(6) 0.00635(7) -0.00057(6)
Cl2 0.0215(3) 0.0299(3) 0.0300(3) -0.0063(2) 0.0074(2) -0.0025(2)
Cl3 0.0270(3) 0.0361(3) 0.0574(4) -0.0206(3) 0.0200(3) -0.0072(2)
P4 0.0139(3) 0.0195(2) 0.0204(3) 0.00199(19) 0.0061(2) 0.00088(18)
N5 0.0142(9) 0.0269(9) 0.0273(10) 0.0056(7) 0.0079(8) 0.0016(7)
N6 0.0142(10) 0.0297(9) 0.0272(10) 0.0065(7) 0.0075(8) -0.0005(7)
C7 0.0149(11) 0.0301(10) 0.0269(12) 0.0094(8) 0.0060(9) 0.0037(8)
C8 0.0144(11) 0.0298(10) 0.0263(12) 0.0079(8) 0.0091(9) -0.0008(8)
C9 0.0167(11) 0.0208(9) 0.0175(10) -0.0021(7) 0.0052(8) -0.0015(7)
C10 0.0182(12) 0.0307(11) 0.0343(13) 0.0065(9) 0.0049(10) 0.0016(9)
C11 0.0188(12) 0.0426(13) 0.0286(13) 0.0063(10) 0.0060(10) 0.0083(9)
C12 0.0218(13) 0.0305(11) 0.0365(13) 0.0050(9) 0.0122(10) -0.0043(9)
C13 0.0220(13) 0.0573(15) 0.0267(13) 0.0058(11) 0.0063(10) -0.0073(11)
C14 0.0285(14) 0.0313(12) 0.0557(18) 0.0143(11) 0.0091(12) 0.0014(10)
C15 0.0177(12) 0.0403(12) 0.0268(12) 0.0026(9) 0.0088(10) -0.0039(9)
C16 0.0154(11) 0.0281(10) 0.0270(12) -0.0051(8) 0.0063(9) -0.0020(8)
C17 0.0202(12) 0.0258(10) 0.0334(13) -0.0002(9) 0.0113(10) 0.0007(8)
C18 0.0196(13) 0.0540(15) 0.0416(15) 0.0243(12) 0.0078(11) -0.0011(11)
C19 0.0305(15) 0.0531(16) 0.0484(17) 0.0295(13) 0.0168(13) 0.0118(12)
C20 0.0170(12) 0.0387(12) 0.0413(15) 0.0113(11) 0.0109(11) 0.0027(9)
C21 0.0252(14) 0.0331(12) 0.0446(15) -0.0085(10) 0.0155(11) 0.0022(9)
C22 0.0348(16) 0.0617(17) 0.0301(14) 0.0154(12) 0.0107(12) 0.0169(12)
C23 0.0199(12) 0.0320(11) 0.0290(12) 0.0111(9) 0.0107(10) 0.0039(9)
C24 0.0271(14) 0.0336(12) 0.0562(18) 0.0164(11) 0.0177(13) -0.0003(10)
C25 0.0166(11) 0.0226(9) 0.0284(12) -0.0011(8) 0.0074(9) 0.0014(8)
C26 0.0260(14) 0.0255(11) 0.0623(18) -0.0059(11) 0.0153(12) 0.0041(9)
C27 0.0194(13) 0.0420(12) 0.0302(13) 0.0038(10) 0.0103(10) -0.0021(9)
C28 0.0384(16) 0.0491(15) 0.0285(14) -0.0065(11) 0.0010(12) 0.0116(11)
C29 0.0245(13) 0.0235(10) 0.0507(16) 0.0071(10) 0.0176(11) 0.0040(9)
C30 0.0174(12) 0.0456(13) 0.0354(14) 0.0124(11) 0.0105(10) 0.0003(10)
C31 0.0275(14) 0.0238(11) 0.075(2) 0.0030(11) 0.0180(14) 0.0042(9)
C32 0.0271(14) 0.0428(13) 0.0279(13) -0.0011(10) 0.0009(10) -0.0031(10)
C33 0.0408(16) 0.0306(12) 0.0440(16) -0.0011(10) 0.0042(13) 0.0030(10)
C34 0.0480(18) 0.0294(12) 0.0465(16) -0.0004(11) 0.0196(13) -0.0085(11)
C35 0.0255(15) 0.0428(14) 0.0643(19) -0.0238(13) 0.0153(13) -0.0121(11)
C36 0.0251(14) 0.0341(12) 0.0451(15) -0.0115(10) 0.0171(11) -0.0096(9)
C37 0.0454(17) 0.0434(14) 0.0352(15) -0.0068(11) 0.0142(13) -0.0060(12)
C38 0.0341(18) 0.085(2) 0.058(2) 0.0450(18) 0.0035(15) 0.0014(15)
C39 0.060(2) 0.0404(14) 0.065(2) 0.0274(14) 0.0327(17) 0.0250(13)
C40 0.0351(17) 0.0660(18) 0.0328(15) -0.0128(13) -0.0020(12) -0.0015(13)
C41 0.0273(16) 0.0551(16) 0.0558(19) -0.0255(14) -0.0029(13) -0.0032(12)
C42 0.0326(16) 0.0723(19) 0.0238(13) 0.0118(12) 0.0047(11) -0.0059(13)
C43 0.0307(17) 0.113(3) 0.0325(16) 0.0327(17) 0.0067(13) 0.0033(17)
C44 0.065(2) 0.080(2) 0.074(2) 0.053(2) 0.0317(19) 0.0200(18)
C45 0.052(2) 0.140(4) 0.081(3) 0.086(3) 0.034(2) 0.042(2)
C46 0.103(3) 0.065(2) 0.102(3) 0.062(2) 0.059(3) 0.045(2)

loop_
_atom_type_symbol
_atom_type_description
_atom_type_scat_dispersion_real
_atom_type_scat_dispersion_imag
_atom_type_scat_source
C C 0.0033 0.0016
;
International Tables for Crystallography
(Vol. C, Tables 4.2.6.8 and 6.1.1.4)
;
H H 0.0000 0.0000
;
International Tables for Crystallography
(Vol. C, Table 6.1.1.4)
;
Cl Cl 0.1484 0.1585
;
International Tables for Crystallography
(Vol. C, Tables 4.2.6.8 and 6.1.1.4)
;
N N 0.0061 0.0033
;
International Tables for Crystallography
(Vol. C, Tables 4.2.6.8 and 6.1.1.4)
;
P P 0.1023 0.0942
;
International Tables for Crystallography
(Vol. C, Tables 4.2.6.8 and 6.1.1.4)
;
Ru Ru -1.2594 0.8363
;
International Tables for Crystallography
(Vol. C, Tables 4.2.6.8 and 6.1.1.4)
;

loop_
_geom_angle_atom_site_label_1
_geom_angle_atom_site_label_2
_geom_angle_atom_site_label_3
_geom_angle
C27 Ru1 C9 100.29(10)
C27 Ru1 Cl3 100.04(9)
C9 Ru1 Cl3 89.28(5)
C27 Ru1 Cl2 101.04(9)
C9 Ru1 Cl2 88.28(5)
Cl3 Ru1 Cl2 158.88(2)
C27 Ru1 P4 95.29(8)
C9 Ru1 P4 164.40(6)
Cl3 Ru1 P4 88.85(2)
Cl2 Ru1 P4 87.909(19)
C25 P4 C16 110.63(10)
C25 P4 C23 103.58(10)
C16 P4 C23 103.09(10)
C25 P4 Ru1 113.08(7)
C16 P4 Ru1 112.73(7)
C23 P4 Ru1 112.93(8)
C9 N5 C7 128.36(18)
C9 N5 C20 113.25(18)
C7 N5 C20 117.85(17)
C9 N6 C8 128.46(18)
C9 N6 C30 113.47(17)
C8 N6 C30 118.02(17)
C10 C7 C11 121.9(2)
C10 C7 N5 118.7(2)
C11 C7 N5 118.89(19)
C12 C8 C15 122.3(2)
C12 C8 N6 119.1(2)
C15 C8 N6 118.37(19)
N6 C9 N5 107.73(18)
N6 C9 Ru1 126.81(15)
N5 C9 Ru1 125.43(15)
C14 C10 C7 117.6(2)
C14 C10 C33 119.3(2)
C7 C10 C33 122.7(2)
C22 C11 C7 117.5(2)
C22 C11 C28 120.5(2)
C7 C11 C28 121.9(2)
C8 C12 C24 117.2(2)
C8 C12 C34 121.0(2)
C24 C12 C34 121.8(2)
C15 C13 C18 122.2(2)
C15 C13 H13 118.9
C18 C13 H13 118.9
C19 C14 C10 121.9(2)
C19 C14 H14 119.1
C10 C14 H14 119.1
C13 C15 C8 117.8(2)
C13 C15 C37 121.0(2)
C8 C15 C37 121.2(2)
C32 C16 C36 110.52(19)
C32 C16 P4 111.91(15)
C36 C16 P4 118.14(16)
C32 C16 H16 105.0
C36 C16 H16 105.0
P4 C16 H16 105.0
C21 C17 C25 111.72(18)
C21 C17 H17A 109.3
C25 C17 H17A 109.3
C21 C17 H17B 109.3
C25 C17 H17B 109.3
H17A C17 H17B 107.9
C24 C18 C13 118.5(2)
C24 C18 C38 121.1(3)
C13 C18 C38 120.4(3)
C22 C19 C14 118.7(2)
C22 C19 C44 120.5(3)
C14 C19 C44 120.7(3)
N5 C20 C30 102.70(18)
N5 C20 H20A 111.2
C30 C20 H20A 111.2
N5 C20 H20B 111.2
C30 C20 H20B 111.2
H20A C20 H20B 109.1
C26 C21 C17 110.3(2)
C26 C21 H21A 109.6
C17 C21 H21A 109.6
C26 C21 H21B 109.6
C17 C21 H21B 109.6
H21A C21 H21B 108.1
C19 C22 C11 122.2(3)
C19 C22 H22 118.9
C11 C22 H22 118.9
C42 C23 C39 110.1(2)
C42 C23 P4 113.98(16)
C39 C23 P4 110.91(17)
C42 C23 H23 107.2
C39 C23 H23 107.2
P4 C23 H23 107.2
C18 C24 C12 121.9(2)
C18 C24 H24 119.0
C12 C24 H24 119.0
C17 C25 C29 111.19(18)
C17 C25 P4 114.38(14)
C29 C25 P4 114.29(15)
C17 C25 H25 105.3
C29 C25 H25 105.3
P4 C25 H25 105.3
C21 C26 C31 109.8(2)
C21 C26 H26A 109.7
C31 C26 H26A 109.7
C21 C26 H26B 109.7
C31 C26 H26B 109.7
H26A C26 H26B 108.2
C11 C28 H28A 109.5
C11 C28 H28B 109.5
H28A C28 H28B 109.5
C11 C28 H28C 109.5
H28A C28 H28C 109.5
H28B C28 H28C 109.5
C31 C29 C25 110.7(2)
C31 C29 H29A 109.5
C25 C29 H29A 109.5
C31 C29 H29B 109.5
C25 C29 H29B 109.5
H29A C29 H29B 108.1
N6 C30 C20 102.49(17)
N6 C30 H30A 111.3
C20 C30 H30A 111.3
N6 C30 H30B 111.3
C20 C30 H30B 111.3
H30A C30 H30B 109.2
C26 C31 C29 111.02(19)
C26 C31 H31A 109.4
C29 C31 H31A 109.4
C26 C31 H31B 109.4
C29 C31 H31B 109.4
H31A C31 H31B 108.0
C40 C32 C16 110.7(2)
C40 C32 H32A 109.5
C16 C32 H32A 109.5
C40 C32 H32B 109.5
C16 C32 H32B 109.5
H32A C32 H32B 108.1
C10 C33 H33A 109.5
C10 C33 H33B 109.5
H33A C33 H33B 109.5
C10 C33 H33C 109.5
H33A C33 H33C 109.5
H33B C33 H33C 109.5
C12 C34 H34A 109.5
C12 C34 H34B 109.5
H34A C34 H34B 109.5
C12 C34 H34C 109.5
H34A C34 H34C 109.5
H34B C34 H34C 109.5
C41 C35 C36 112.2(2)
C41 C35 H35A 109.2
C36 C35 H35A 109.2
C41 C35 H35B 109.2
C36 C35 H35B 109.2
H35A C35 H35B 107.9
C35 C36 C16 110.7(2)
C35 C36 H36A 109.5
C16 C36 H36A 109.5
C35 C36 H36B 109.5
C16 C36 H36B 109.5
H36A C36 H36B 108.1
C15 C37 H37A 109.5
C15 C37 H37B 109.5
H37A C37 H37B 109.5
C15 C37 H37C 109.5
H37A C37 H37C 109.5
H37B C37 H37C 109.5
C18 C38 H38A 109.5
C18 C38 H38B 109.5
H38A C38 H38B 109.5
C18 C38 H38C 109.5
H38A C38 H38C 109.5
H38B C38 H38C 109.5
C46 C39 C23 109.9(3)
C46 C39 H39A 109.7
C23 C39 H39A 109.7
C46 C39 H39B 109.7
C23 C39 H39B 109.7
H39A C39 H39B 108.2
C41 C40 C32 110.8(2)
C41 C40 H40A 109.5
C32 C40 H40A 109.5
C41 C40 H40B 109.5
C32 C40 H40B 109.5
H40A C40 H40B 108.1
C35 C41 C40 110.6(2)
C35 C41 H41A 109.5
C40 C41 H41A 109.5
C35 C41 H41B 109.5
C40 C41 H41B 109.5
H41A C41 H41B 108.1
C23 C42 C43 110.4(2)
C23 C42 H42A 109.6
C43 C42 H42A 109.6
C23 C42 H42B 109.6
C43 C42 H42B 109.6
H42A C42 H42B 108.1
C45 C43 C42 111.3(3)
C45 C43 H43A 109.4
C42 C43 H43A 109.4
C45 C43 H43B 109.4
C42 C43 H43B 109.4
H43A C43 H43B 108.0
C19 C44 H44A 109.5
C19 C44 H44B 109.5
H44A C44 H44B 109.5
C19 C44 H44C 109.5
H44A C44 H44C 109.5
H44B C44 H44C 109.5
C43 C45 C46 111.4(3)
C43 C45 H45A 109.3
C46 C45 H45A 109.3
C43 C45 H45B 109.3
C46 C45 H45B 109.3
H45A C45 H45B 108.0
C45 C46 C39 110.7(3)
C45 C46 H46A 109.5
C39 C46 H46A 109.5
C45 C46 H46B 109.5
C39 C46 H46B 109.5
H46A C46 H46B 108.1

loop_
_geom_bond_atom_site_label_1
_geom_bond_atom_site_label_2
_geom_bond_distance
Ru1 C27 1.668(2)
Ru1 C9 2.097(2)
Ru1 Cl3 2.3602(6)
Ru1 Cl2 2.3777(5)
Ru1 P4 2.4282(6)
P4 C25 1.855(2)
P4 C16 1.855(2)
P4 C23 1.855(2)
N5 C9 1.346(3)
N5 C7 1.438(3)
N5 C20 1.471(3)
N6 C9 1.340(3)
N6 C8 1.435(3)
N6 C30 1.474(3)
C7 C10 1.399(3)
C7 C11 1.403(3)
C8 C12 1.399(3)
C8 C15 1.399(3)
C10 C14 1.396(3)
C10 C33 1.511(4)
C11 C22 1.395(3)
C11 C28 1.507(3)
C12 C24 1.403(3)
C12 C34 1.505(3)
C13 C15 1.380(3)
C13 C18 1.391(4)
C13 H13 0.9500
C14 C19 1.387(4)
C14 H14 0.9500
C15 C37 1.509(3)
C16 C32 1.534(3)
C16 C36 1.544(3)
C16 H16 1.0000
C17 C21 1.531(3)
C17 C25 1.531(3)
C17 H17A 0.9900
C17 H17B 0.9900
C18 C24 1.386(4)
C18 C38 1.509(3)
C19 C22 1.383(4)
C19 C44 1.519(4)
C20 C30 1.523(3)
C20 H20A 0.9900
C20 H20B 0.9900
C21 C26 1.520(4)
C21 H21A 0.9900
C21 H21B 0.9900
C22 H22 0.9500
C23 C42 1.530(4)
C23 C39 1.535(3)
C23 H23 1.0000
C24 H24 0.9500
C25 C29 1.532(3)
C25 H25 1.0000
C26 C31 1.523(3)
C26 H26A 0.9900
C26 H26B 0.9900
C28 H28A 0.9800
C28 H28B 0.9800
C28 H28C 0.9800
C29 C31 1.528(3)
C29 H29A 0.9900
C29 H29B 0.9900
C30 H30A 0.9900
C30 H30B 0.9900
C31 H31A 0.9900
C31 H31B 0.9900
C32 C40 1.527(3)
C32 H32A 0.9900
C32 H32B 0.9900
C33 H33A 0.9800
C33 H33B 0.9800
C33 H33C 0.9800
C34 H34A 0.9800
C34 H34B 0.9800
C34 H34C 0.9800
C35 C41 1.508(4)
C35 C36 1.536(3)
C35 H35A 0.9900
C35 H35B 0.9900
C36 H36A 0.9900
C36 H36B 0.9900
C37 H37A 0.9800
C37 H37B 0.9800
C37 H37C 0.9800
C38 H38A 0.9800
C38 H38B 0.9800
C38 H38C 0.9800
C39 C46 1.533(4)
C39 H39A 0.9900
C39 H39B 0.9900
C40 C41 1.520(4)
C40 H40A 0.9900
C40 H40B 0.9900
C41 H41A 0.9900
C41 H41B 0.9900
C42 C43 1.533(4)
C42 H42A 0.9900
C42 H42B 0.9900
C43 C45 1.514(5)
C43 H43A 0.9900
C43 H43B 0.9900
C44 H44A 0.9800
C44 H44B 0.9800
C44 H44C 0.9800
C45 C46 1.524(6)
C45 H45A 0.9900
C45 H45B 0.9900
C46 H46A 0.9900
C46 H46B 0.9900

loop_
_geom_torsion_atom_site_label_1
_geom_torsion_atom_site_label_2
_geom_torsion_atom_site_label_3
_geom_torsion_atom_site_label_4
_geom_torsion
C9 N5 C7 C10 -87.6(3)
C20 N5 C7 C10 83.3(3)
C9 N5 C7 C11 101.0(3)
C20 N5 C7 C11 -88.1(3)
C9 N6 C8 C12 -96.2(3)
C30 N6 C8 C12 86.5(3)
C9 N6 C8 C15 88.2(3)
C30 N6 C8 C15 -89.2(3)
C8 N6 C9 N5 -175.9(2)
C30 N6 C9 N5 1.6(2)
C8 N6 C9 Ru1 5.9(3)
C30 N6 C9 Ru1 -176.62(16)
C7 N5 C9 N6 173.9(2)
C20 N5 C9 N6 2.7(2)
C7 N5 C9 Ru1 -7.9(3)
C20 N5 C9 Ru1 -179.12(15)
C11 C7 C10 C14 -6.4(3)
N5 C7 C10 C14 -177.6(2)
C11 C7 C10 C33 167.2(2)
N5 C7 C10 C33 -3.9(3)
C10 C7 C11 C22 5.0(3)
N5 C7 C11 C22 176.2(2)
C10 C7 C11 C28 -171.2(2)
N5 C7 C11 C28 -0.1(3)
C15 C8 C12 C24 0.4(3)
N6 C8 C12 C24 -175.0(2)
C15 C8 C12 C34 -178.5(2)
N6 C8 C12 C34 6.0(3)
C7 C10 C14 C19 3.6(4)
C33 C10 C14 C19 -170.3(2)
C18 C13 C15 C8 -0.8(4)
C18 C13 C15 C37 179.5(2)
C12 C8 C15 C13 0.1(3)
N6 C8 C15 C13 175.6(2)
C12 C8 C15 C37 179.9(2)
N6 C8 C15 C37 -4.7(3)
C25 P4 C16 C32 -57.25(19)
C23 P4 C16 C32 -167.45(17)
Ru1 P4 C16 C32 70.48(17)
C25 P4 C16 C36 72.80(19)
C23 P4 C16 C36 -37.39(19)
Ru1 P4 C16 C36 -159.47(15)
C15 C13 C18 C24 0.8(4)
C15 C13 C18 C38 -177.1(2)
C10 C14 C19 C22 0.5(4)
C10 C14 C19 C44 176.4(3)
C9 N5 C20 C30 -5.5(3)
C7 N5 C20 C30 -177.7(2)
C25 C17 C21 C26 -56.4(3)
C14 C19 C22 C11 -2.0(4)
C44 C19 C22 C11 -177.9(3)
C7 C11 C22 C19 -0.7(4)
C28 C11 C22 C19 175.6(2)
C25 P4 C23 C42 54.2(2)
C16 P4 C23 C42 169.52(18)
Ru1 P4 C23 C42 -68.53(19)
C25 P4 C23 C39 179.16(19)
C16 P4 C23 C39 -65.5(2)
Ru1 P4 C23 C39 56.5(2)
C13 C18 C24 C12 -0.3(4)
C38 C18 C24 C12 177.7(2)
C8 C12 C24 C18 -0.3(4)
C34 C12 C24 C18 178.6(2)
C21 C17 C25 C29 53.9(3)
C21 C17 C25 P4 -174.80(16)
C16 P4 C25 C17 -48.43(19)
C23 P4 C25 C17 61.44(18)
Ru1 P4 C25 C17 -175.97(14)
C16 P4 C25 C29 81.36(18)
C23 P4 C25 C29 -168.76(17)
Ru1 P4 C25 C29 -46.17(18)
C17 C21 C26 C31 58.6(3)
C17 C25 C29 C31 -53.8(3)
P4 C25 C29 C31 174.88(17)
C9 N6 C30 C20 -4.8(3)
C8 N6 C30 C20 173.0(2)
N5 C20 C30 N6 5.7(2)
C21 C26 C31 C29 -59.5(3)
C25 C29 C31 C26 57.0(3)
C36 C16 C32 C40 56.4(3)
P4 C16 C32 C40 -169.72(18)
C41 C35 C36 C16 54.7(3)
C32 C16 C36 C35 -54.2(3)
P4 C16 C36 C35 175.07(17)
C42 C23 C39 C46 -58.7(3)
P4 C23 C39 C46 174.2(3)
C16 C32 C40 C41 -58.1(3)
C36 C35 C41 C40 -56.2(3)
C32 C40 C41 C35 57.6(3)
C39 C23 C42 C43 57.8(3)
P4 C23 C42 C43 -176.8(2)
C23 C42 C43 C45 -56.2(4)
C42 C43 C45 C46 55.4(4)
C43 C45 C46 C39 -56.1(4)
C23 C39 C46 C45 57.5(4)
